data_4134190
loop_
_publ_author_name
'Guo, Yinliang'
'Guo, Zhixian'
'Lu, Jia-Tian'
'Fang, Runting'
'Chen, Si-Cong'
'Luo, Tuoping'

_publ_section_title
;
 Total Synthesis of (-)-Batrachotoxinin A: A Local-Desymmetrization
 Approach.
;
_journal_issue 8
_journal_name_full 'Journal of the American Chemical Society'
_journal_page_first 3675
_journal_page_last 3679
_journal_paper_doi 10.1021/jacs.9b12882
_journal_volume 142
_journal_year 2020
_chemical_absolute_configuration unk
_chemical_formula_sum 'C23 H37 N O5'
_chemical_formula_weight 407.53
_space_group_crystal_system triclinic
_space_group_IT_number 1
_space_group_name_Hall 'P 1'
_space_group_name_H-M_alt 'P 1'
_atom_sites_solution_hydrogens mixed
_atom_sites_solution_primary dual
_audit_creation_method SHELXL-2014/7
_cell_angle_alpha 71.334(3)
_cell_angle_beta 87.561(3)
_cell_angle_gamma 84.380(3)
_cell_formula_units_Z 1
_cell_length_a 7.0005(3)
_cell_length_b 7.3078(3)
_cell_length_c 10.9418(3)
_cell_measurement_reflns_used 3929
_cell_measurement_temperature 179.99(10)
_cell_measurement_theta_max 29.3040
_cell_measurement_theta_min 2.9580
_cell_volume 527.73(4)
_computing_structure_refinement 'SHELXL-2014/7 (Sheldrick, 2014)'
_diffrn_ambient_environment N~2~
_diffrn_ambient_temperature 179.99(10)
_diffrn_detector 'CCD plate'
_diffrn_measured_fraction_theta_full 0.998
_diffrn_measured_fraction_theta_max 0.998
_diffrn_measurement_device 'four-circle diffractometer'
_diffrn_measurement_device_type 'XtaLAB AFC12 (RINC): Kappa single'
_diffrn_radiation_monochromator graphite
_diffrn_radiation_probe x-ray
_diffrn_radiation_type 'Mo K\a'
_diffrn_radiation_wavelength 0.71073
_diffrn_reflns_av_R_equivalents 0.0191
_diffrn_reflns_av_unetI/netI 0.0282
_diffrn_reflns_Laue_measured_fraction_full 0.998
_diffrn_reflns_Laue_measured_fraction_max 0.998
_diffrn_reflns_limit_h_max 8
_diffrn_reflns_limit_h_min -8
_diffrn_reflns_limit_k_max 8
_diffrn_reflns_limit_k_min -8
_diffrn_reflns_limit_l_max 10
_diffrn_reflns_limit_l_min -13
_diffrn_reflns_number 5101
_diffrn_reflns_point_group_measured_fraction_full 0.670
_diffrn_reflns_point_group_measured_fraction_max 0.670
_diffrn_reflns_theta_full 25.026
_diffrn_reflns_theta_max 25.026
_diffrn_reflns_theta_min 2.954
_diffrn_source 'fine-focus sealed X-ray tube'
_diffrn_source_type 'Enhance (Mo) X-ray Source'
_exptl_absorpt_coefficient_mu 0.089
_exptl_absorpt_correction_T_max 1.00000
_exptl_absorpt_correction_T_min 0.69557
_exptl_absorpt_correction_type multi-scan
_exptl_absorpt_process_details
;
CrysAlisPro 1.171.39.29a (Rigaku Oxford Diffraction, 2015)
Empirical absorption correction using spherical harmonics,
 implemented in SCALE3 ABSPACK scaling algorithm.
;
_exptl_crystal_colour colorless
_exptl_crystal_density_diffrn 1.282
_exptl_crystal_description block
_exptl_crystal_F_000 222
_exptl_crystal_size_max 0.25
_exptl_crystal_size_mid 0.22
_exptl_crystal_size_min 0.11
_refine_diff_density_max 0.175
_refine_diff_density_min -0.177
_refine_diff_density_rms 0.034
_refine_ls_abs_structure_details
;
 Flack x determined using 611 quotients [(I+)-(I-)]/[(I+)+(I-)]
 (Parsons, Flack and Wagner, Acta Cryst. B69 (2013) 249-259).
;
_refine_ls_abs_structure_Flack -1.1(6)
_refine_ls_extinction_method none
_refine_ls_goodness_of_fit_ref 1.056
_refine_ls_hydrogen_treatment mixed
_refine_ls_matrix_type full
_refine_ls_number_parameters 271
_refine_ls_number_reflns 2503
_refine_ls_number_restraints 4
_refine_ls_restrained_S_all 1.055
_refine_ls_R_factor_all 0.0308
_refine_ls_R_factor_gt 0.0291
_refine_ls_shift/su_max 0.000
_refine_ls_shift/su_mean 0.000
_refine_ls_structure_factor_coef Fsqd
_refine_ls_weighting_details 'w=1/[\s^2^(Fo^2^)+(0.0597P)^2^] where P=(Fo^2^+2Fc^2^)/3'
_refine_ls_weighting_scheme calc
_refine_ls_wR_factor_gt 0.0806
_refine_ls_wR_factor_ref 0.0823
_reflns_Friedel_coverage 0.342
_reflns_Friedel_fraction_full 0.342
_reflns_Friedel_fraction_max 0.342
_reflns_number_gt 2397
_reflns_number_total 2503
_reflns_threshold_expression 'I > 2\s(I)'
_cod_data_source_file ja9b12882_si_008.cif
_cod_data_source_block 3
_cod_depositor_comments 'Adding full bibliography for 4134185--4134193.cif.'
_cod_database_code 4134190
_shelx_shelxl_version_number 2014/7
_shelx_space_group_comment
;
The symmetry employed for this shelxl refinement is uniquely defined
by the following loop, which should always be used as a source of
symmetry information in preference to the above space-group names.
They are only intended as comments.
;

loop_
_space_group_symop_operation_xyz
'x, y, z'

loop_
_atom_site_label
_atom_site_type_symbol
_atom_site_fract_x
_atom_site_fract_y
_atom_site_fract_z
_atom_site_U_iso_or_equiv
_atom_site_adp_type
_atom_site_occupancy
_atom_site_site_symmetry_order
_atom_site_calc_flag
_atom_site_refinement_flags_posn
_atom_site_refinement_flags_adp
_atom_site_refinement_flags_occupancy
_atom_site_disorder_assembly
_atom_site_disorder_group
O1 O -0.0383(3) 0.5801(3) 0.87877(18) 0.0369(5) Uani 1 1 d . . . . .
H1 H -0.0891 0.6255 0.8080 0.055 Uiso 1 1 calc R U . . .
O2 O 0.7323(2) 0.7073(2) 0.65244(16) 0.0245(4) Uani 1 1 d . . . . .
H2 H 0.7112 0.8257 0.6284 0.037 Uiso 1 1 calc R U . . .
O3 O 0.7105(2) 0.1072(2) 0.58660(15) 0.0228(4) Uani 1 1 d . . . . .
H3 H 0.7611 0.1422 0.6407 0.034 Uiso 1 1 calc R U . . .
O4 O 0.5361(2) 0.5351(2) 0.32333(14) 0.0191(4) Uani 1 1 d . . . . .
O5 O 0.4289(2) 0.6926(3) 0.12009(16) 0.0325(5) Uani 1 1 d . . . . .
N1 N 0.8238(3) 0.2676(3) 0.75333(19) 0.0221(4) Uani 1 1 d D . . . .
H1C H 0.885(3) 0.378(3) 0.713(2) 0.027 Uiso 1 1 d D U . . .
C1 C 0.1276(4) 0.6780(4) 0.8802(3) 0.0290(6) Uani 1 1 d . . . . .
H1A H 0.1366 0.6946 0.9642 0.035 Uiso 1 1 calc R U . . .
H1B H 0.1131 0.8060 0.8165 0.035 Uiso 1 1 calc R U . . .
C2 C 0.3119(4) 0.5704(4) 0.8521(2) 0.0256(5) Uani 1 1 d . . . . .
H2A H 0.3166 0.4363 0.9069 0.031 Uiso 1 1 calc R U . . .
H2B H 0.4204 0.6272 0.8733 0.031 Uiso 1 1 calc R U . . .
C3 C 0.3297(3) 0.5769(3) 0.7112(2) 0.0207(5) Uani 1 1 d . . . . .
H3A H 0.2164 0.5223 0.6921 0.025 Uiso 1 1 calc R U . . .
C4 C 0.3266(4) 0.7886(3) 0.6188(2) 0.0250(5) Uani 1 1 d . . . . .
H4A H 0.1980 0.8368 0.5871 0.030 Uiso 1 1 calc R U . . .
H4B H 0.3696 0.8730 0.6628 0.030 Uiso 1 1 calc R U . . .
C5 C 0.4628(3) 0.7800(3) 0.5087(2) 0.0212(5) Uani 1 1 d . . . . .
H5A H 0.5114 0.9049 0.4665 0.025 Uiso 1 1 calc R U . . .
H5B H 0.3996 0.7401 0.4454 0.025 Uiso 1 1 calc R U . . .
C6 C 0.6246(3) 0.6283(3) 0.5750(2) 0.0183(5) Uani 1 1 d . . . . .
C7 C 0.5125(3) 0.4643(3) 0.6690(2) 0.0179(5) Uani 1 1 d . . . . .
C8 C 0.6324(3) 0.3412(3) 0.7864(2) 0.0210(5) Uani 1 1 d . . . . .
H8A H 0.6469 0.4190 0.8420 0.025 Uiso 1 1 calc R U . . .
H8B H 0.5626 0.2320 0.8349 0.025 Uiso 1 1 calc R U . . .
C9 C 0.9265(4) 0.1481(4) 0.8697(3) 0.0370(7) Uani 1 1 d . . . . .
H9A H 1.0580 0.1201 0.8478 0.056 Uiso 1 1 calc R U . . .
H9B H 0.8675 0.0290 0.9062 0.056 Uiso 1 1 calc R U . . .
H9C H 0.9215 0.2169 0.9314 0.056 Uiso 1 1 calc R U . . .
C10 C 0.4402(3) 0.3418(3) 0.5917(2) 0.0180(5) Uani 1 1 d . . . . .
H10A H 0.3821 0.2329 0.6522 0.022 Uiso 1 1 calc R U . . .
H10B H 0.3394 0.4205 0.5352 0.022 Uiso 1 1 calc R U . . .
C11 C 0.5859(3) 0.2623(3) 0.5098(2) 0.0184(5) Uani 1 1 d . . . . .
H11 H 0.5122 0.2075 0.4579 0.022 Uiso 1 1 calc R U . . .
C12 C 0.6906(3) 0.4277(3) 0.4129(2) 0.0183(5) Uani 1 1 d . . . . .
C13 C 0.7580(3) 0.5692(3) 0.4760(2) 0.0181(5) Uani 1 1 d . . . . .
C14 C 0.9166(3) 0.6580(3) 0.4357(2) 0.0258(6) Uani 1 1 d . . . . .
H14 H 0.9556 0.7357 0.4811 0.031 Uiso 1 1 calc R U . . .
C15 C 1.0372(4) 0.6421(4) 0.3224(2) 0.0296(6) Uani 1 1 d . . . . .
H15A H 1.1583 0.5680 0.3528 0.035 Uiso 1 1 calc R U . . .
H15B H 1.0648 0.7707 0.2682 0.035 Uiso 1 1 calc R U . . .
C16 C 0.9361(3) 0.5443(4) 0.2437(2) 0.0267(6) Uani 1 1 d . . . . .
H16 H 1.0298 0.5088 0.1841 0.032 Uiso 1 1 calc R U . . .
C17 C 0.8545(3) 0.3585(3) 0.3319(2) 0.0226(5) Uani 1 1 d . . . . .
C18 C 1.0185(4) 0.2224(4) 0.4106(3) 0.0313(6) Uani 1 1 d . . . . .
H18A H 1.0492 0.2665 0.4806 0.047 Uiso 1 1 calc R U . . .
H18B H 1.1295 0.2224 0.3560 0.047 Uiso 1 1 calc R U . . .
H18C H 0.9791 0.0934 0.4444 0.047 Uiso 1 1 calc R U . . .
C19 C 0.7673(4) 0.2576(4) 0.2470(2) 0.0290(6) Uani 1 1 d . . . . .
H19A H 0.8681 0.2155 0.1958 0.035 Uiso 1 1 calc R U . . .
H19B H 0.7095 0.1436 0.3014 0.035 Uiso 1 1 calc R U . . .
C20 C 0.6144(4) 0.3942(4) 0.1568(2) 0.0334(6) Uani 1 1 d . . . . .
H20A H 0.6552 0.4195 0.0676 0.040 Uiso 1 1 calc R U . . .
H20B H 0.4939 0.3349 0.1688 0.040 Uiso 1 1 calc R U . . .
C21 C 0.5883(3) 0.5813(4) 0.1889(2) 0.0249(6) Uani 1 1 d . . . . .
C22 C 0.7723(4) 0.6816(4) 0.1640(3) 0.0296(6) Uani 1 1 d . . . . .
H22A H 0.7543 0.7991 0.1879 0.036 Uiso 1 1 calc R U . . .
H22B H 0.8054 0.7172 0.0729 0.036 Uiso 1 1 calc R U . . .
C23 C 0.4001(4) 0.8891(4) 0.1177(3) 0.0387(7) Uani 1 1 d . . . . .
H23A H 0.4987 0.9609 0.0658 0.058 Uiso 1 1 calc R U . . .
H23B H 0.4052 0.8946 0.2039 0.058 Uiso 1 1 calc R U . . .
H23C H 0.2769 0.9444 0.0816 0.058 Uiso 1 1 calc R U . . .

loop_
_atom_site_aniso_label
_atom_site_aniso_U_11
_atom_site_aniso_U_22
_atom_site_aniso_U_33
_atom_site_aniso_U_23
_atom_site_aniso_U_13
_atom_site_aniso_U_12
O1 0.0318(10) 0.0495(12) 0.0283(10) -0.0097(9) -0.0043(8) -0.0051(9)
O2 0.0345(10) 0.0160(8) 0.0252(9) -0.0078(7) -0.0147(7) -0.0029(7)
O3 0.0346(10) 0.0143(8) 0.0198(9) -0.0054(7) -0.0050(7) -0.0016(7)
O4 0.0178(8) 0.0251(9) 0.0130(8) -0.0041(7) -0.0030(6) -0.0001(7)
O5 0.0294(10) 0.0447(11) 0.0185(9) -0.0044(8) -0.0089(7) 0.0052(9)
N1 0.0260(11) 0.0173(10) 0.0210(11) -0.0041(8) -0.0063(8) 0.0033(9)
C1 0.0294(14) 0.0339(14) 0.0277(14) -0.0165(12) 0.0003(11) 0.0009(12)
C2 0.0281(14) 0.0293(13) 0.0201(13) -0.0097(11) -0.0039(10) 0.0027(11)
C3 0.0217(12) 0.0217(12) 0.0204(12) -0.0096(10) -0.0036(9) 0.0007(10)
C4 0.0292(13) 0.0186(12) 0.0279(13) -0.0093(11) -0.0069(11) 0.0038(10)
C5 0.0287(13) 0.0139(11) 0.0205(13) -0.0040(10) -0.0053(10) -0.0029(10)
C6 0.0235(12) 0.0146(11) 0.0186(12) -0.0064(9) -0.0082(10) -0.0027(9)
C7 0.0232(13) 0.0154(12) 0.0153(11) -0.0053(10) -0.0032(10) -0.0001(10)
C8 0.0270(13) 0.0172(12) 0.0175(12) -0.0046(10) -0.0010(10) 0.0010(10)
C9 0.0459(17) 0.0319(15) 0.0308(15) -0.0101(13) -0.0125(13) 0.0137(13)
C10 0.0231(12) 0.0158(11) 0.0151(12) -0.0034(10) -0.0009(10) -0.0063(9)
C11 0.0232(12) 0.0165(11) 0.0170(12) -0.0066(10) -0.0043(10) -0.0026(9)
C12 0.0211(12) 0.0182(12) 0.0147(11) -0.0034(10) -0.0044(9) -0.0021(9)
C13 0.0210(12) 0.0147(11) 0.0151(11) 0.0006(9) -0.0056(9) -0.0013(9)
C14 0.0260(14) 0.0221(13) 0.0282(14) -0.0049(11) -0.0057(11) -0.0052(10)
C15 0.0201(12) 0.0315(14) 0.0302(14) 0.0009(11) 0.0016(11) -0.0068(11)
C16 0.0205(13) 0.0329(14) 0.0224(13) -0.0037(12) 0.0031(10) -0.0011(11)
C17 0.0215(12) 0.0256(13) 0.0193(13) -0.0059(11) -0.0013(10) 0.0006(10)
C18 0.0266(14) 0.0306(14) 0.0324(15) -0.0062(13) -0.0005(12) 0.0048(12)
C19 0.0322(14) 0.0329(14) 0.0243(13) -0.0134(12) 0.0040(11) -0.0005(12)
C20 0.0340(15) 0.0466(17) 0.0239(14) -0.0175(13) -0.0031(11) -0.0012(13)
C21 0.0207(12) 0.0365(14) 0.0136(12) -0.0035(11) -0.0029(9) 0.0014(10)
C22 0.0259(14) 0.0350(14) 0.0200(13) 0.0009(11) 0.0014(10) 0.0013(11)
C23 0.0280(14) 0.0393(16) 0.0331(16) 0.0086(13) -0.0036(12) 0.0046(12)

loop_
_atom_type_symbol
_atom_type_description
_atom_type_scat_dispersion_real
_atom_type_scat_dispersion_imag
_atom_type_scat_source
C C 0.0033 0.0016 'International Tables Vol C Tables 4.2.6.8 and 6.1.1.4'
H H 0.0000 0.0000 'International Tables Vol C Tables 4.2.6.8 and 6.1.1.4'
N N 0.0061 0.0033 'International Tables Vol C Tables 4.2.6.8 and 6.1.1.4'
O O 0.0106 0.0060 'International Tables Vol C Tables 4.2.6.8 and 6.1.1.4'

loop_
_geom_angle_atom_site_label_1
_geom_angle_atom_site_label_2
_geom_angle_atom_site_label_3
_geom_angle
_geom_angle_site_symmetry_1
_geom_angle_site_symmetry_3
_geom_angle_publ_flag
C1 O1 H1 109.5 . . ?
C6 O2 H2 109.5 . . ?
C11 O3 H3 109.5 . . ?
C21 O4 C12 114.48(16) . . ?
C21 O5 C23 116.6(2) . . ?
C9 N1 C8 110.8(2) . . ?
C9 N1 H1C 110.6(16) . . ?
C8 N1 H1C 104.3(16) . . ?
O1 C1 C2 112.9(2) . . ?
O1 C1 H1A 109.0 . . ?
C2 C1 H1A 109.0 . . ?
O1 C1 H1B 109.0 . . ?
C2 C1 H1B 109.0 . . ?
H1A C1 H1B 107.8 . . ?
C1 C2 C3 112.6(2) . . ?
C1 C2 H2A 109.1 . . ?
C3 C2 H2A 109.1 . . ?
C1 C2 H2B 109.1 . . ?
C3 C2 H2B 109.1 . . ?
H2A C2 H2B 107.8 . . ?
C2 C3 C4 111.36(19) . . ?
C2 C3 C7 118.08(19) . . ?
C4 C3 C7 105.46(18) . . ?
C2 C3 H3A 107.1 . . ?
C4 C3 H3A 107.1 . . ?
C7 C3 H3A 107.1 . . ?
C5 C4 C3 105.43(18) . . ?
C5 C4 H4A 110.7 . . ?
C3 C4 H4A 110.7 . . ?
C5 C4 H4B 110.7 . . ?
C3 C4 H4B 110.7 . . ?
H4A C4 H4B 108.8 . . ?
C4 C5 C6 103.71(18) . . ?
C4 C5 H5A 111.0 . . ?
C6 C5 H5A 111.0 . . ?
C4 C5 H5B 111.0 . . ?
C6 C5 H5B 111.0 . . ?
H5A C5 H5B 109.0 . . ?
O2 C6 C5 108.70(17) . . ?
O2 C6 C13 110.11(18) . . ?
C5 C6 C13 111.48(18) . . ?
O2 C6 C7 107.46(17) . . ?
C5 C6 C7 102.54(18) . . ?
C13 C6 C7 116.11(18) . . ?
C8 C7 C10 112.74(17) . . ?
C8 C7 C6 112.43(18) . . ?
C10 C7 C6 108.44(17) . . ?
C8 C7 C3 111.38(17) . . ?
C10 C7 C3 107.26(17) . . ?
C6 C7 C3 104.10(17) . . ?
N1 C8 C7 114.16(19) . . ?
N1 C8 H8A 108.7 . . ?
C7 C8 H8A 108.7 . . ?
N1 C8 H8B 108.7 . . ?
C7 C8 H8B 108.7 . . ?
H8A C8 H8B 107.6 . . ?
N1 C9 H9A 109.5 . . ?
N1 C9 H9B 109.5 . . ?
H9A C9 H9B 109.5 . . ?
N1 C9 H9C 109.5 . . ?
H9A C9 H9C 109.5 . . ?
H9B C9 H9C 109.5 . . ?
C11 C10 C7 117.86(18) . . ?
C11 C10 H10A 107.8 . . ?
C7 C10 H10A 107.8 . . ?
C11 C10 H10B 107.8 . . ?
C7 C10 H10B 107.8 . . ?
H10A C10 H10B 107.2 . . ?
O3 C11 C10 111.85(18) . . ?
O3 C11 C12 114.21(18) . . ?
C10 C11 C12 111.10(17) . . ?
O3 C11 H11 106.4 . . ?
C10 C11 H11 106.4 . . ?
C12 C11 H11 106.4 . . ?
O4 C12 C13 106.73(16) . . ?
O4 C12 C11 102.49(17) . . ?
C13 C12 C11 112.49(18) . . ?
O4 C12 C17 107.66(17) . . ?
C13 C12 C17 111.77(18) . . ?
C11 C12 C17 114.82(17) . . ?
C14 C13 C12 121.2(2) . . ?
C14 C13 C6 119.7(2) . . ?
C12 C13 C6 118.57(18) . . ?
C13 C14 C15 124.7(2) . . ?
C13 C14 H14 117.6 . . ?
C15 C14 H14 117.6 . . ?
C14 C15 C16 111.3(2) . . ?
C14 C15 H15A 109.4 . . ?
C16 C15 H15A 109.4 . . ?
C14 C15 H15B 109.4 . . ?
C16 C15 H15B 109.4 . . ?
H15A C15 H15B 108.0 . . ?
C15 C16 C17 110.62(19) . . ?
C15 C16 C22 111.2(2) . . ?
C17 C16 C22 109.43(19) . . ?
C15 C16 H16 108.5 . . ?
C17 C16 H16 108.5 . . ?
C22 C16 H16 108.5 . . ?
C18 C17 C16 109.1(2) . . ?
C18 C17 C19 109.0(2) . . ?
C16 C17 C19 108.46(19) . . ?
C18 C17 C12 115.41(18) . . ?
C16 C17 C12 105.72(18) . . ?
C19 C17 C12 108.95(19) . . ?
C17 C18 H18A 109.5 . . ?
C17 C18 H18B 109.5 . . ?
H18A C18 H18B 109.5 . . ?
C17 C18 H18C 109.5 . . ?
H18A C18 H18C 109.5 . . ?
H18B C18 H18C 109.5 . . ?
C20 C19 C17 111.2(2) . . ?
C20 C19 H19A 109.4 . . ?
C17 C19 H19A 109.4 . . ?
C20 C19 H19B 109.4 . . ?
C17 C19 H19B 109.4 . . ?
H19A C19 H19B 108.0 . . ?
C21 C20 C19 108.2(2) . . ?
C21 C20 H20A 110.1 . . ?
C19 C20 H20A 110.1 . . ?
C21 C20 H20B 110.1 . . ?
C19 C20 H20B 110.1 . . ?
H20A C20 H20B 108.4 . . ?
O5 C21 O4 106.10(18) . . ?
O5 C21 C22 114.7(2) . . ?
O4 C21 C22 109.54(19) . . ?
O5 C21 C20 107.49(19) . . ?
O4 C21 C20 107.87(19) . . ?
C22 C21 C20 110.9(2) . . ?
C21 C22 C16 109.6(2) . . ?
C21 C22 H22A 109.7 . . ?
C16 C22 H22A 109.7 . . ?
C21 C22 H22B 109.7 . . ?
C16 C22 H22B 109.7 . . ?
H22A C22 H22B 108.2 . . ?
O5 C23 H23A 109.5 . . ?
O5 C23 H23B 109.5 . . ?
H23A C23 H23B 109.5 . . ?
O5 C23 H23C 109.5 . . ?
H23A C23 H23C 109.5 . . ?
H23B C23 H23C 109.5 . . ?

loop_
_geom_bond_atom_site_label_1
_geom_bond_atom_site_label_2
_geom_bond_distance
_geom_bond_site_symmetry_2
_geom_bond_publ_flag
O1 C1 1.426(3) . ?
O1 H1 0.8200 . ?
O2 C6 1.440(3) . ?
O2 H2 0.8200 . ?
O3 C11 1.419(3) . ?
O3 H3 0.8200 . ?
O4 C21 1.439(3) . ?
O4 C12 1.475(3) . ?
O5 C21 1.406(3) . ?
O5 C23 1.422(3) . ?
N1 C9 1.464(3) . ?
N1 C8 1.469(3) . ?
N1 H1C 0.921(19) . ?
C1 C2 1.517(3) . ?
C1 H1A 0.9700 . ?
C1 H1B 0.9700 . ?
C2 C3 1.528(3) . ?
C2 H2A 0.9700 . ?
C2 H2B 0.9700 . ?
C3 C4 1.553(3) . ?
C3 C7 1.586(3) . ?
C3 H3A 0.9800 . ?
C4 C5 1.518(3) . ?
C4 H4A 0.9700 . ?
C4 H4B 0.9700 . ?
C5 C6 1.532(3) . ?
C5 H5A 0.9700 . ?
C5 H5B 0.9700 . ?
C6 C13 1.538(3) . ?
C6 C7 1.561(3) . ?
C7 C8 1.538(3) . ?
C7 C10 1.544(3) . ?
C8 H8A 0.9700 . ?
C8 H8B 0.9700 . ?
C9 H9A 0.9600 . ?
C9 H9B 0.9600 . ?
C9 H9C 0.9600 . ?
C10 C11 1.523(3) . ?
C10 H10A 0.9700 . ?
C10 H10B 0.9700 . ?
C11 C12 1.552(3) . ?
C11 H11 0.9800 . ?
C12 C13 1.533(3) . ?
C12 C17 1.563(3) . ?
C13 C14 1.329(3) . ?
C14 C15 1.499(4) . ?
C14 H14 0.9300 . ?
C15 C16 1.516(4) . ?
C15 H15A 0.9700 . ?
C15 H15B 0.9700 . ?
C16 C17 1.539(3) . ?
C16 C22 1.543(3) . ?
C16 H16 0.9800 . ?
C17 C18 1.536(3) . ?
C17 C19 1.535(3) . ?
C18 H18A 0.9600 . ?
C18 H18B 0.9600 . ?
C18 H18C 0.9600 . ?
C19 C20 1.538(4) . ?
C19 H19A 0.9700 . ?
C19 H19B 0.9700 . ?
C20 C21 1.510(3) . ?
C20 H20A 0.9700 . ?
C20 H20B 0.9700 . ?
C21 C22 1.516(4) . ?
C22 H22A 0.9700 . ?
C22 H22B 0.9700 . ?
C23 H23A 0.9600 . ?
C23 H23B 0.9600 . ?
C23 H23C 0.9600 . ?

loop_
_geom_hbond_atom_site_label_D
_geom_hbond_atom_site_label_H
_geom_hbond_atom_site_label_A
_geom_hbond_distance_DH
_geom_hbond_distance_HA
_geom_hbond_distance_DA
_geom_hbond_angle_DHA
_geom_hbond_site_symmetry_A
O1 H1 O2 0.82 2.05 2.855(2) 167.1 1_455
O2 H2 O3 0.82 1.96 2.767(2) 168.5 1_565
O3 H3 N1 0.82 1.84 2.647(2) 165.7 .

loop_
_geom_torsion_atom_site_label_1
_geom_torsion_atom_site_label_2
_geom_torsion_atom_site_label_3
_geom_torsion_atom_site_label_4
_geom_torsion
_geom_torsion_site_symmetry_1
_geom_torsion_site_symmetry_2
_geom_torsion_site_symmetry_3
_geom_torsion_site_symmetry_4
_geom_torsion_publ_flag
O1 C1 C2 C3 71.5(3) . . . . ?
C1 C2 C3 C4 59.8(3) . . . . ?
C1 C2 C3 C7 -178.0(2) . . . . ?
C2 C3 C4 C5 144.58(19) . . . . ?
C7 C3 C4 C5 15.3(2) . . . . ?
C3 C4 C5 C6 -37.0(2) . . . . ?
C4 C5 C6 O2 -69.6(2) . . . . ?
C4 C5 C6 C13 168.83(17) . . . . ?
C4 C5 C6 C7 43.9(2) . . . . ?
O2 C6 C7 C8 -39.8(2) . . . . ?
C5 C6 C7 C8 -154.25(17) . . . . ?
C13 C6 C7 C8 84.0(2) . . . . ?
O2 C6 C7 C10 -165.13(17) . . . . ?
C5 C6 C7 C10 80.4(2) . . . . ?
C13 C6 C7 C10 -41.4(2) . . . . ?
O2 C6 C7 C3 80.9(2) . . . . ?
C5 C6 C7 C3 -33.6(2) . . . . ?
C13 C6 C7 C3 -155.35(18) . . . . ?
C2 C3 C7 C8 7.6(3) . . . . ?
C4 C3 C7 C8 132.80(19) . . . . ?
C2 C3 C7 C10 131.4(2) . . . . ?
C4 C3 C7 C10 -103.4(2) . . . . ?
C2 C3 C7 C6 -113.7(2) . . . . ?
C4 C3 C7 C6 11.4(2) . . . . ?
C9 N1 C8 C7 -178.52(19) . . . . ?
C10 C7 C8 N1 72.1(2) . . . . ?
C6 C7 C8 N1 -50.8(2) . . . . ?
C3 C7 C8 N1 -167.24(18) . . . . ?
C8 C7 C10 C11 -73.1(2) . . . . ?
C6 C7 C10 C11 52.1(2) . . . . ?
C3 C7 C10 C11 163.94(18) . . . . ?
C7 C10 C11 O3 73.1(2) . . . . ?
C7 C10 C11 C12 -55.9(2) . . . . ?
C21 O4 C12 C13 108.5(2) . . . . ?
C21 O4 C12 C11 -133.14(18) . . . . ?
C21 O4 C12 C17 -11.7(2) . . . . ?
O3 C11 C12 O4 164.13(17) . . . . ?
C10 C11 C12 O4 -68.2(2) . . . . ?
O3 C11 C12 C13 -81.6(2) . . . . ?
C10 C11 C12 C13 46.0(2) . . . . ?
O3 C11 C12 C17 47.7(2) . . . . ?
C10 C11 C12 C17 175.38(18) . . . . ?
O4 C12 C13 C14 -100.5(2) . . . . ?
C11 C12 C13 C14 147.9(2) . . . . ?
C17 C12 C13 C14 17.0(3) . . . . ?
O4 C12 C13 C6 71.4(2) . . . . ?
C11 C12 C13 C6 -40.2(3) . . . . ?
C17 C12 C13 C6 -171.11(18) . . . . ?
O2 C6 C13 C14 -26.5(3) . . . . ?
C5 C6 C13 C14 94.2(3) . . . . ?
C7 C6 C13 C14 -148.9(2) . . . . ?
O2 C6 C13 C12 161.48(17) . . . . ?
C5 C6 C13 C12 -77.8(2) . . . . ?
C7 C6 C13 C12 39.1(3) . . . . ?
C12 C13 C14 C15 4.2(4) . . . . ?
C6 C13 C14 C15 -167.6(2) . . . . ?
C13 C14 C15 C16 11.1(3) . . . . ?
C14 C15 C16 C17 -47.7(3) . . . . ?
C14 C15 C16 C22 74.2(2) . . . . ?
C15 C16 C17 C18 -57.3(3) . . . . ?
C22 C16 C17 C18 179.9(2) . . . . ?
C15 C16 C17 C19 -175.8(2) . . . . ?
C22 C16 C17 C19 61.3(3) . . . . ?
C15 C16 C17 C12 67.4(2) . . . . ?
C22 C16 C17 C12 -55.4(2) . . . . ?
O4 C12 C17 C18 -172.89(19) . . . . ?
C13 C12 C17 C18 70.2(2) . . . . ?
C11 C12 C17 C18 -59.5(3) . . . . ?
O4 C12 C17 C16 66.4(2) . . . . ?
C13 C12 C17 C16 -50.5(2) . . . . ?
C11 C12 C17 C16 179.84(17) . . . . ?
O4 C12 C17 C19 -50.0(2) . . . . ?
C13 C12 C17 C19 -166.87(18) . . . . ?
C11 C12 C17 C19 63.4(2) . . . . ?
C18 C17 C19 C20 -174.9(2) . . . . ?
C16 C17 C19 C20 -56.2(3) . . . . ?
C12 C17 C19 C20 58.4(3) . . . . ?
C17 C19 C20 C21 -4.4(3) . . . . ?
C23 O5 C21 O4 76.0(2) . . . . ?
C23 O5 C21 C22 -45.0(3) . . . . ?
C23 O5 C21 C20 -168.8(2) . . . . ?
C12 O4 C21 O5 -176.37(17) . . . . ?
C12 O4 C21 C22 -52.1(2) . . . . ?
C12 O4 C21 C20 68.7(2) . . . . ?
C19 C20 C21 O5 -171.2(2) . . . . ?
C19 C20 C21 O4 -57.2(2) . . . . ?
C19 C20 C21 C22 62.7(3) . . . . ?
O5 C21 C22 C16 -179.38(19) . . . . ?
O4 C21 C22 C16 61.5(3) . . . . ?
C20 C21 C22 C16 -57.4(3) . . . . ?
C15 C16 C22 C21 -127.9(2) . . . . ?
C17 C16 C22 C21 -5.4(3) . . . . ?
